data_9010744
loop_
_publ_author_name
'Kolitsch, U.'
'Fleck, M.'

_publ_section_title
;Third update on compounds with krohnkite-type chains: the crystal structure
 of wendwilsonite [Ca2Mg(AsO4)2*2H2O] and the new triclinic structure types of
 synthetic AgSc(CrO4)2*2H2O and M2Cu(Cr2O7)2*2H2O (M = Rb, Cs) Locality:
 Schneeberg, Saxony, Germany
;
_journal_name_full 'European Journal of Mineralogy'
_journal_page_first 471
_journal_page_last 482
_journal_paper_doi 10.1127/0935-1221/2006/0018-0471
_journal_volume 18
_journal_year 2006
_chemical_compound_source 'Schneeberg, Saxony, Germany'
_chemical_formula_sum 'As2 Ca2 Co0.1 H4 Mg0.9 O10'
_chemical_name_mineral Wendwilsonite
_space_group_IT_number 14
_symmetry_space_group_name_Hall '-P 2ybc'
_symmetry_space_group_name_H-M 'P 1 21/c 1'
_cell_angle_alpha 90
_cell_angle_beta 107.49
_cell_angle_gamma 90
_cell_formula_units_Z 2
_cell_length_a 5.806
_cell_length_b 12.923
_cell_length_c 5.628
_cell_volume 402.752
_database_code_amcsd 0007158
_exptl_crystal_density_diffrn 3.478
_cod_original_formula_sum 'Ca2 (Mg.9 Co.1) As2 O10 H4'
_cod_database_code 9010744

loop_
_space_group_symop_operation_xyz
x,y,z
x,1/2-y,1/2+z
-x,1/2+y,1/2-z
-x,-y,-z

loop_
_atom_site_aniso_label
_atom_site_aniso_U_11
_atom_site_aniso_U_22
_atom_site_aniso_U_33
_atom_site_aniso_U_12
_atom_site_aniso_U_13
_atom_site_aniso_U_23
Ca 0.00729 0.00893 0.00946 -0.00100 0.00323 -0.00153
Mg 0.00670 0.00870 0.00770 -0.00070 0.00180 -0.00230
Co 0.00670 0.00870 0.00770 -0.00070 0.00180 -0.00230
As 0.00518 0.00578 0.00476 0.00004 0.00103 0.00012
O1 0.00700 0.01040 0.01210 0.00300 0.00080 0.00010
O2 0.00880 0.00950 0.00660 0.00000 0.00170 0.00270
O3 0.01030 0.01110 0.00900 -0.00140 0.00350 -0.00420
O4 0.00980 0.00920 0.01180 -0.00410 0.00430 -0.00150
Ow5 0.01100 0.00770 0.00690 -0.00140 0.00130 0.00030

loop_
_atom_site_label
_atom_site_fract_x
_atom_site_fract_y
_atom_site_fract_z
_atom_site_occupancy
_atom_site_U_iso_or_equiv
_atom_site_type_symbol
_atom_site_attached_hydrogens
Ca 0.56210 0.12187 0.23138 1.00000 0.00840 Ca 0
Mg 0.00000 0.00000 0.00000 0.90000 0.00780 Mg 0
Co 0.00000 0.00000 0.00000 0.10000 0.00780 Co 0
As 0.21621 0.12049 0.56738 1.00000 0.00535 As 0
O1 -0.05699 0.17409 0.49760 1.00000 0.01030 O 0
O2 0.27852 0.05378 0.83963 1.00000 0.00850 O 0
O3 0.23638 0.03655 0.34260 1.00000 0.01000 O 0
O4 0.43917 0.20566 0.57470 1.00000 0.01000 O 0
Ow5 0.81770 0.13770 0.96490 1.00000 0.00890 O 0
H1 0.88100 0.19200 0.98200 1.00000 0.02200 H 0
H2 0.74500 0.14200 0.83800 1.00000 0.02600 H 0

loop_
_cod_changelog_entry_id
_cod_changelog_entry_author
_cod_changelog_entry_date
_cod_changelog_entry_text
1
;cod-tools version 3.8.0
Id: cif_guess_AMCSD_atom_types 9581 2023-05-17 12:35:41Z saulius
;
2023-05-18T08:43:28+03:00
;Derived atom types and hydrogen counts
from atom names that follow the AMCSD naming convention
(Wat == water, O-H == hydroxyl).
;

loop_
_cod_related_entry_id
_cod_related_entry_database
_cod_related_entry_code
1 AMCSD 0007158
